data_7238783
loop_
_publ_author_name
'Chu, Wei'
'Zhu, Yan-Yu'
'Sun, Zhen-Gang'
'Jiao, Cheng-Qi'
'Li, Jing'
'Sun, Shou-Hui'
'Tian, Hui'
'Zheng, Ming-Jing'

_publ_section_title
;
 Zinc(ii) and cadmium(ii) carboxyphosphonates with a 3D pillared-layered
 structure: synthesis, crystal structures, high thermal stabilities and
 luminescent properties
;
_journal_issue 2
_journal_name_full 'RSC Adv.'
_journal_page_first 623
_journal_paper_doi 10.1039/C2RA22571A
_journal_volume 3
_journal_year 2013
_chemical_formula_sum 'C9 H11 Cd Cl N O5 P'
_chemical_formula_weight 392.01
_space_group_IT_number 61
_space_group_name_Hall '-P 2ac 2ab'
_space_group_name_H-M_alt 'P b c a'
_symmetry_cell_setting orthorhombic
_symmetry_space_group_name_H-M 'P b c a'
_atom_sites_solution_hydrogens geom
_atom_sites_solution_primary direct
_atom_sites_solution_secondary difmap
_audit_creation_method SHELXL-97
_cell_angle_alpha 90.00
_cell_angle_beta 90.00
_cell_angle_gamma 90.00
_cell_formula_units_Z 8
_cell_length_a 7.6418(11)
_cell_length_b 12.7390(18)
_cell_length_c 24.237(4)
_cell_measurement_reflns_used 1240
_cell_measurement_temperature 295(2)
_cell_measurement_theta_max 21.38
_cell_measurement_theta_min 3.15
_cell_volume 2359.4(6)
_computing_cell_refinement 'Bruker SMART'
_computing_data_collection 'Bruker SMART'
_computing_data_reduction 'Bruker SHELXTL'
_computing_molecular_graphics 'Bruker SHELXTL'
_computing_publication_material 'Bruker SHELXTL'
_computing_structure_refinement 'SHELXL-97 (Sheldrick, 1997)'
_computing_structure_solution 'SHELXS-97 (Sheldrick, 1990)'
_diffrn_ambient_temperature 295(2)
_diffrn_measured_fraction_theta_full 1.000
_diffrn_measured_fraction_theta_max 1.000
_diffrn_measurement_device_type 'Smart Apex II CCD'
_diffrn_measurement_method 'omega scans'
_diffrn_radiation_monochromator graphite
_diffrn_radiation_source 'fine-focus sealed tube'
_diffrn_radiation_type MoK\a
_diffrn_radiation_wavelength 0.71073
_diffrn_reflns_av_R_equivalents 0.0779
_diffrn_reflns_av_sigmaI/netI 0.0602
_diffrn_reflns_limit_h_max 5
_diffrn_reflns_limit_h_min -9
_diffrn_reflns_limit_k_max 13
_diffrn_reflns_limit_k_min -15
_diffrn_reflns_limit_l_max 30
_diffrn_reflns_limit_l_min -29
_diffrn_reflns_number 11804
_diffrn_reflns_theta_full 26.49
_diffrn_reflns_theta_max 26.49
_diffrn_reflns_theta_min 3.15
_diffrn_standards_decay_% 0
_diffrn_standards_interval_count 0
_diffrn_standards_interval_time 0
_diffrn_standards_number 0
_exptl_absorpt_coefficient_mu 2.224
_exptl_absorpt_correction_T_max 0.9548
_exptl_absorpt_correction_T_min 0.8509
_exptl_absorpt_correction_type empirical
_exptl_absorpt_process_details sadabs
_exptl_crystal_colour colorless
_exptl_crystal_density_diffrn 2.207
_exptl_crystal_density_method 'not measured'
_exptl_crystal_description plate
_exptl_crystal_F_000 1536
_exptl_crystal_size_max 0.08
_exptl_crystal_size_mid 0.07
_exptl_crystal_size_min 0.02
_refine_diff_density_max 0.569
_refine_diff_density_min -0.668
_refine_diff_density_rms 0.147
_refine_ls_extinction_method none
_refine_ls_goodness_of_fit_ref 1.007
_refine_ls_hydrogen_treatment constr
_refine_ls_matrix_type full
_refine_ls_number_parameters 130
_refine_ls_number_reflns 2442
_refine_ls_number_restraints 0
_refine_ls_restrained_S_all 1.007
_refine_ls_R_factor_all 0.0663
_refine_ls_R_factor_gt 0.0382
_refine_ls_shift/su_max 0.007
_refine_ls_shift/su_mean 0.001
_refine_ls_structure_factor_coef Fsqd
_refine_ls_weighting_details 'calc w=1/[\s^2^(Fo^2^)+(0.0325P)^2^+1.9186P] where P=(Fo^2^+2Fc^2^)/3'
_refine_ls_weighting_scheme calc
_refine_ls_wR_factor_gt 0.0750
_refine_ls_wR_factor_ref 0.0862
_reflns_number_gt 1725
_reflns_number_total 2442
_reflns_threshold_expression >2sigma(I)
_cod_data_source_file c2ra22571a.txt
_cod_data_source_block szg183
_cod_depositor_comments
;
The following automatic conversions were performed:

data item '_symmetry_cell_setting' value 'Orthorhombic' was changed
to 'orthorhombic' in accordance with the
/home/saulius/struct/COD-crude-data/automatic-downloads/DataCite-retrospective/RSC/depositions/lib/dictionaries/cif_core.dic
dictionary named 'cif_core.dic' version 2.4.2 last updated on
2011-04-26.

Automatic conversion script
Id: cif_fix_values 6909 2019-04-08 15:41:33Z antanas 
;
_cod_original_sg_symbol_H-M 'Pbca '
_cod_database_code 7238783

loop_
_symmetry_equiv_pos_as_xyz
'x, y, z'
'-x+1/2, -y, z+1/2'
'-x, y+1/2, -z+1/2'
'x+1/2, -y+1/2, -z'
'-x, -y, -z'
'x-1/2, y, -z-1/2'
'x, -y-1/2, z-1/2'
'-x-1/2, y-1/2, z'

loop_
_atom_site_label
_atom_site_type_symbol
_atom_site_fract_x
_atom_site_fract_y
_atom_site_fract_z
_atom_site_U_iso_or_equiv
_atom_site_adp_type
_atom_site_occupancy
_atom_site_symmetry_multiplicity
_atom_site_calc_flag
_atom_site_refinement_flags
Cd1 Cd 0.21698(5) 0.44564(3) 0.034546(15) 0.01956(13) Uani 1 1 d .
Cl1 Cl 0.11088(17) 0.50337(10) -0.06330(5) 0.0235(3) Uani 1 1 d .
P1 P 0.44433(18) 0.67202(10) 0.04369(5) 0.0161(3) Uani 1 1 d .
O1 O 0.3690(5) 0.7756(3) 0.02516(14) 0.0249(9) Uani 1 1 d .
O2 O 0.3107(5) 0.6004(3) 0.07227(14) 0.0243(9) Uani 1 1 d .
O3 O 0.5344(5) 0.6167(3) -0.00285(14) 0.0228(9) Uani 1 1 d .
O4 O 0.77762(18) 1.05251(11) 0.33064(6) 0.0333(10) Uani 1 1 d .
H4B H 0.7586 1.0731 0.3635 0.050 Uiso 1 1 d R
O5 O 0.77308(18) 0.89461(11) 0.37073(6) 0.0252(9) Uani 1 1 d R
N1 N 0.75498(18) 0.76161(11) 0.07958(6) 0.0188(10) Uani 1 1 d R
H1B H 0.7211 0.8289 0.0757 0.023 Uiso 1 1 d R
H1E H 0.7874 0.7383 0.0460 0.023 Uiso 1 1 d R
C1 C 0.60183(18) 0.69899(11) 0.09827(6) 0.0221(13) Uani 1 1 d R
H1C H 0.6428 0.6336 0.1131 0.027 Uiso 1 1 d R
H1D H 0.5438 0.7362 0.1274 0.027 Uiso 1 1 d R
C2 C 0.91212(18) 0.75869(11) 0.11694(6) 0.0241(13) Uani 1 1 d R
H2A H 1.0075 0.7946 0.0994 0.029 Uiso 1 1 d R
H2B H 0.9467 0.6870 0.1225 0.029 Uiso 1 1 d R
C3 C 0.87706(18) 0.80867(11) 0.17211(6) 0.0193(12) Uani 1 1 d R
C4 C 0.85372(18) 0.74799(11) 0.21905(6) 0.0286(14) Uani 1 1 d R
H4A H 0.8583 0.6729 0.2163 0.034 Uiso 1 1 d R
C8 C 0.87654(18) 0.91651(11) 0.17739(6) 0.0231(13) Uani 1 1 d R
H8A H 0.8953 0.9594 0.1454 0.028 Uiso 1 1 d R
C7 C 0.84942(18) 0.96402(11) 0.22820(6) 0.0256(13) Uani 1 1 d R
H7A H 0.8495 1.0391 0.2312 0.031 Uiso 1 1 d R
C5 C 0.82399(18) 0.79407(11) 0.26964(6) 0.0258(14) Uani 1 1 d R
H5A H 0.8045 0.7510 0.3016 0.031 Uiso 1 1 d R
C6 C 0.82219(18) 0.90233(11) 0.27449(6) 0.0208(12) Uani 1 1 d R
C9 C 0.78884(18) 0.94984(11) 0.32980(6) 0.0233(12) Uani 1 1 d R

loop_
_atom_site_aniso_label
_atom_site_aniso_U_11
_atom_site_aniso_U_22
_atom_site_aniso_U_33
_atom_site_aniso_U_23
_atom_site_aniso_U_13
_atom_site_aniso_U_12
Cd1 0.0211(2) 0.0177(2) 0.0199(2) -0.00126(17) 0.00022(18) 0.00118(18)
Cl1 0.0213(7) 0.0257(7) 0.0236(7) 0.0011(6) 0.0007(6) 0.0018(6)
P1 0.0169(7) 0.0149(7) 0.0165(7) -0.0003(5) -0.0001(6) -0.0013(6)
O1 0.035(2) 0.0177(19) 0.022(2) 0.0000(16) -0.0065(18) 0.0083(18)
O2 0.029(2) 0.024(2) 0.020(2) -0.0015(17) 0.0051(18) -0.0095(18)
O3 0.020(2) 0.025(2) 0.023(2) -0.0047(17) 0.0009(17) 0.0035(17)
O4 0.055(3) 0.025(2) 0.020(2) -0.0002(18) 0.004(2) 0.002(2)
O5 0.035(2) 0.025(2) 0.0155(18) -0.0011(17) -0.0001(18) -0.0074(19)
N1 0.028(3) 0.015(2) 0.013(2) -0.0031(18) -0.0053(19) -0.001(2)
C1 0.025(3) 0.024(3) 0.018(3) 0.002(2) 0.005(2) -0.005(3)
C2 0.019(3) 0.027(3) 0.026(3) -0.004(3) -0.001(2) -0.009(3)
C3 0.017(3) 0.022(3) 0.019(3) -0.002(2) -0.002(2) -0.004(2)
C4 0.036(3) 0.021(3) 0.029(3) -0.004(3) 0.001(3) -0.010(3)
C8 0.031(3) 0.020(3) 0.019(3) 0.008(2) -0.004(3) 0.001(3)
C7 0.031(3) 0.026(3) 0.020(3) 0.003(2) -0.001(3) 0.004(3)
C5 0.034(4) 0.025(3) 0.018(3) 0.005(2) -0.001(3) -0.004(3)
C6 0.014(3) 0.023(3) 0.026(3) -0.003(2) -0.003(2) -0.006(2)
C9 0.021(3) 0.030(3) 0.019(3) 0.001(3) -0.002(2) -0.002(3)

loop_
_atom_type_symbol
_atom_type_description
_atom_type_scat_dispersion_real
_atom_type_scat_dispersion_imag
_atom_type_scat_source
C C 0.0033 0.0016 'International Tables Vol C Tables 4.2.6.8 and 6.1.1.4'
H H 0.0000 0.0000 'International Tables Vol C Tables 4.2.6.8 and 6.1.1.4'
N N 0.0061 0.0033 'International Tables Vol C Tables 4.2.6.8 and 6.1.1.4'
O O 0.0106 0.0060 'International Tables Vol C Tables 4.2.6.8 and 6.1.1.4'
P P 0.1023 0.0942 'International Tables Vol C Tables 4.2.6.8 and 6.1.1.4'
Cd Cd -0.8075 1.2024 'International Tables Vol C Tables 4.2.6.8 and 6.1.1.4'
Cl Cl 0.1484 0.1585 'International Tables Vol C Tables 4.2.6.8 and 6.1.1.4'

loop_
_geom_angle_atom_site_label_1
_geom_angle_atom_site_label_2
_geom_angle_atom_site_label_3
_geom_angle
_geom_angle_site_symmetry_1
_geom_angle_site_symmetry_3
O3 Cd1 O1 82.58(13) 5_665 8_655
O3 Cd1 O2 100.39(13) 5_665 .
O1 Cd1 O2 161.94(12) 8_655 .
O3 Cd1 O5 102.14(10) 5_665 3_645
O1 Cd1 O5 81.15(9) 8_655 3_645
O2 Cd1 O5 80.81(10) . 3_645
O3 Cd1 Cl1 93.02(10) 5_665 .
O1 Cd1 Cl1 95.03(9) 8_655 .
O2 Cd1 Cl1 102.56(10) . .
O5 Cd1 Cl1 163.68(5) 3_645 .
O3 Cd1 Cl1 170.56(10) 5_665 5_565
O1 Cd1 Cl1 89.24(10) 8_655 5_565
O2 Cd1 Cl1 88.84(10) . 5_565
O5 Cd1 Cl1 81.13(5) 3_645 5_565
Cl1 Cd1 Cl1 82.97(4) . 5_565
Cd1 Cl1 Cd1 97.03(4) . 5_565
O3 P1 O1 111.3(2) . .
O3 P1 O2 111.5(2) . .
O1 P1 O2 113.6(2) . .
O3 P1 C1 109.39(16) . .
O1 P1 C1 107.67(16) . .
O2 P1 C1 102.95(16) . .
P1 O1 Cd1 156.0(2) . 8_665
P1 O2 Cd1 122.7(2) . .
P1 O3 Cd1 146.2(2) . 5_665
C9 O4 H4B 109.5 . .
C9 O5 Cd1 128.4 . 3_655
C1 N1 C2 115.6 . .
C1 N1 H1B 108.4 . .
C2 N1 H1B 108.4 . .
C1 N1 H1E 108.4 . .
C2 N1 H1E 108.4 . .
H1B N1 H1E 107.4 . .
N1 C1 P1 113.58(6) . .
N1 C1 H1C 108.8 . .
P1 C1 H1C 108.9 . .
N1 C1 H1D 108.8 . .
P1 C1 H1D 108.8 . .
H1C C1 H1D 107.7 . .
N1 C2 C3 112.5 . .
N1 C2 H2A 109.1 . .
C3 C2 H2A 109.1 . .
N1 C2 H2B 109.1 . .
C3 C2 H2B 109.1 . .
H2A C2 H2B 107.8 . .
C8 C3 C4 118.6 . .
C8 C3 C2 120.3 . .
C4 C3 C2 121.1 . .
C5 C4 C3 120.9 . .
C5 C4 H4A 119.6 . .
C3 C4 H4A 119.5 . .
C3 C8 C7 121.1 . .
C3 C8 H8A 119.4 . .
C7 C8 H8A 119.4 . .
C6 C7 C8 119.6 . .
C6 C7 H7A 120.2 . .
C8 C7 H7A 120.2 . .
C4 C5 C6 120.1 . .
C4 C5 H5A 119.9 . .
C6 C5 H5A 120.0 . .
C5 C6 C7 119.7 . .
C5 C6 C9 118.8 . .
C7 C6 C9 121.5 . .
O5 C9 O4 123.7 . .
O5 C9 C6 120.8 . .
O4 C9 C6 115.4 . .

loop_
_geom_bond_atom_site_label_1
_geom_bond_atom_site_label_2
_geom_bond_distance
_geom_bond_site_symmetry_2
Cd1 O3 2.197(3) 5_665
Cd1 O1 2.276(3) 8_655
Cd1 O2 2.288(4) .
Cd1 O5 2.3874(14) 3_645
Cd1 Cl1 2.6118(14) .
Cd1 Cl1 2.6804(14) 5_565
Cl1 Cd1 2.6804(14) 5_565
P1 O3 1.498(4) .
P1 O1 1.507(4) .
P1 O2 1.535(4) .
P1 C1 1.8211(19) .
O1 Cd1 2.276(3) 8_665
O3 Cd1 2.197(3) 5_665
O4 C9 1.3109 .
O4 H4B 0.8500 .
O5 C9 1.2221 .
O5 Cd1 2.3874(14) 3_655
N1 C1 1.4870 .
N1 C2 1.5044 .
N1 H1B 0.9000 .
N1 H1E 0.9001 .
C1 H1C 0.9601 .
C1 H1D 0.9600 .
C2 C3 1.5050 .
C2 H2A 0.9600 .
C2 H2B 0.9600 .
C3 C8 1.3797 .
C3 C4 1.3870 .
C4 C5 1.3783 .
C4 H4A 0.9601 .
C8 C7 1.3877 .
C8 H8A 0.9601 .
C7 C6 1.3855 .
C7 H7A 0.9599 .
C5 C6 1.3842 .
C5 H5A 0.9600 .
C6 C9 1.4927 .
